data_2211713
loop_
_publ_author_name
'Li-Li Zhang'
'Wei-Guang Zhang'
'Hui Zhong'
'Yu Zhang'

_publ_section_title Diaquabis(1,2-di-4-pyridylethane-\k<i>N</i>)bis(2-nitrobenzoate-\k<i>O</i>)manganese(II)
_journal_coeditor_code AT2189
_journal_issue 1
_journal_name_full 'Acta Crystallographica Section E'
_journal_page_first m235
_journal_page_last m237
_journal_paper_doi 10.1107/S1600536806053591
_journal_volume 63
_journal_year 2007
_chemical_formula_iupac '[Mn (C7 H4 N O4)2 (C12 H12 N2)2 (H2 O)2]'
_chemical_formula_moiety 'C38 H36 Mn N6 O10'
_chemical_formula_sum 'C38 H36 Mn N6 O10'
_chemical_formula_weight 791.67
_chemical_name_common 61121
_chemical_name_systematic
;
Diaquabis(1,2-di-4-pyridylethane-\kN)bis(2-nitrobenzoate-\kO)manganese(II)
;
_space_group_IT_number 14
_symmetry_cell_setting monoclinic
_symmetry_space_group_name_Hall '-P 2yn'
_symmetry_space_group_name_H-M 'P 1 21/n 1'
_atom_sites_solution_hydrogens geom
_atom_sites_solution_primary direct
_atom_sites_solution_secondary difmap
_audit_creation_method SHELXL-97
_cell_angle_alpha 90.00
_cell_angle_beta 110.918(4)
_cell_angle_gamma 90.00
_cell_formula_units_Z 2
_cell_length_a 10.4669(16)
_cell_length_b 13.256(2)
_cell_length_c 14.019(2)
_cell_measurement_reflns_used 532
_cell_measurement_temperature 293(2)
_cell_measurement_theta_max 20.233
_cell_measurement_theta_min 2.589
_cell_volume 1816.9(5)
_computing_cell_refinement SMART
_computing_data_collection 'SMART (Bruker, 2000)'
_computing_data_reduction 'SAINT (Bruker, 2000)'
_computing_molecular_graphics SHELXTL
_computing_publication_material SHELXTL
_computing_structure_refinement SHELXTL
_computing_structure_solution 'SHELXTL (Bruker, 2000)'
_diffrn_ambient_temperature 293(2)
_diffrn_measured_fraction_theta_full 0.996
_diffrn_measured_fraction_theta_max 0.996
_diffrn_measurement_device_type 'Bruker SMART APEX CCD area-detector'
_diffrn_measurement_method '\f and \w'
_diffrn_radiation_monochromator graphite
_diffrn_radiation_source 'fine-focus sealed tube'
_diffrn_radiation_type MoK\a
_diffrn_radiation_wavelength 0.71073
_diffrn_reflns_av_R_equivalents 0.0654
_diffrn_reflns_av_sigmaI/netI 0.1142
_diffrn_reflns_limit_h_max 11
_diffrn_reflns_limit_h_min -13
_diffrn_reflns_limit_k_max 16
_diffrn_reflns_limit_k_min -13
_diffrn_reflns_limit_l_max 15
_diffrn_reflns_limit_l_min -17
_diffrn_reflns_number 10007
_diffrn_reflns_theta_full 26.50
_diffrn_reflns_theta_max 26.50
_diffrn_reflns_theta_min 2.11
_diffrn_standards_decay_% 0
_diffrn_standards_number 0
_exptl_absorpt_coefficient_mu 0.432
_exptl_absorpt_correction_T_max 0.96
_exptl_absorpt_correction_T_min 0.92
_exptl_absorpt_correction_type multi-scan
_exptl_absorpt_process_details '(SADABS; Bruker, 2000)'
_exptl_crystal_colour 'light yellow'
_exptl_crystal_density_diffrn 1.447
_exptl_crystal_density_method 'not measured'
_exptl_crystal_description block
_exptl_crystal_F_000 822
_exptl_crystal_size_max 0.20
_exptl_crystal_size_mid 0.15
_exptl_crystal_size_min 0.10
_refine_diff_density_max 0.407
_refine_diff_density_min -0.483
_refine_ls_extinction_method none
_refine_ls_goodness_of_fit_ref 0.836
_refine_ls_hydrogen_treatment constr
_refine_ls_matrix_type full
_refine_ls_number_parameters 322
_refine_ls_number_reflns 3751
_refine_ls_number_restraints 0
_refine_ls_restrained_S_all 0.836
_refine_ls_R_factor_all 0.1096
_refine_ls_R_factor_gt 0.0515
_refine_ls_shift/su_max 0.000
_refine_ls_shift/su_mean 0.000
_refine_ls_structure_factor_coef Fsqd
_refine_ls_weighting_details 'calc w=1/[\s^2^(Fo^2^)+(0.0078P)^2^] where P=(Fo^2^+2Fc^2^)/3'
_refine_ls_weighting_scheme calc
_refine_ls_wR_factor_gt 0.0632
_refine_ls_wR_factor_ref 0.0731
_reflns_number_gt 2104
_reflns_number_total 3751
_reflns_threshold_expression I>2\s(I)
_cod_data_source_file at2189.cif
_cod_data_source_block I
_cod_original_cell_volume 1817.0(5)
_cod_original_sg_symbol_H-M 'P 21/n'
_cod_database_code 2211713
_cod_database_fobs_code 2211713

loop_
_symmetry_equiv_pos_as_xyz
'x, y, z'
'-x+1/2, y+1/2, -z+1/2'
'-x, -y, -z'
'x-1/2, -y-1/2, z-1/2'

loop_
_atom_site_type_symbol
_atom_site_label
_atom_site_fract_x
_atom_site_fract_y
_atom_site_fract_z
_atom_site_U_iso_or_equiv
_atom_site_adp_type
_atom_site_calc_flag
_atom_site_refinement_flags
_atom_site_occupancy
Mn Mn1 0.0000 0.0000 0.0000 0.03335(18) Uani d SU 1
C C1 -0.1552(3) 0.1610(2) 0.0858(2) 0.0393(8) Uani d U 1
C C2 -0.1474(3) 0.2500(2) 0.1550(2) 0.0392(8) Uani d . 1
C C3 -0.0577(3) 0.2468(2) 0.2543(3) 0.0499(9) Uani d . 1
H H3 0.0046 0.1940 0.2748 0.060 Uiso calc R 1
C C4 -0.0576(3) 0.3200(3) 0.3246(3) 0.0590(10) Uani d . 1
H H4 0.0034 0.3156 0.3915 0.071 Uiso calc R 1
C C5 -0.1479(4) 0.3993(3) 0.2953(3) 0.0624(11) Uani d . 1
H H5 -0.1479 0.4488 0.3422 0.075 Uiso calc R 1
C C6 -0.2378(3) 0.4049(2) 0.1965(3) 0.0546(9) Uani d . 1
H H6 -0.2989 0.4585 0.1758 0.066 Uiso calc R 1
C C7 -0.2369(3) 0.3311(2) 0.1287(3) 0.0446(8) Uani d U 1
C C8 0.3363(3) -0.0843(2) 0.4847(2) 0.052 Uani d . 1
H H8A 0.4277 -0.0584 0.4981 0.063 Uiso d RD 1
H H8B 0.2926 -0.0400 0.5191 0.063 Uiso d R 1
C C9 0.3491(3) -0.1859(2) 0.5320(2) 0.0524(9) Uani d . 1
H H9A 0.3852 -0.2328 0.4949 0.063 Uiso calc R 1
H H9B 0.2595 -0.2096 0.5275 0.063 Uiso calc R 1
C C10 0.2585(3) -0.0772(2) 0.3720(2) 0.0489(9) Uani d . 1
C C11 0.3210(3) -0.0849(2) 0.3023(3) 0.0509(9) Uani d . 1
H H11 0.4144 -0.0978 0.3242 0.061 Uiso calc R 1
C C12 0.2471(3) -0.0736(2) 0.1996(3) 0.0463(8) Uani d . 1
H H12 0.2928 -0.0798 0.1538 0.056 Uiso calc R 1
C C13 0.0528(3) -0.0510(2) 0.2305(3) 0.0476(9) Uani d . 1
H H13 -0.0413 -0.0408 0.2066 0.057 Uiso calc R 1
C C14 0.1190(3) -0.0614(2) 0.3335(3) 0.0565(9) Uani d . 1
H H14 0.0702 -0.0578 0.3774 0.068 Uiso calc R 1
C C15 0.4422(3) -0.1830(2) 0.6421(2) 0.0403(8) Uani d . 1
C C16 0.3960(3) -0.1693(2) 0.7206(3) 0.0471(9) Uani d . 1
H H16 0.3024 -0.1674 0.7077 0.057 Uiso calc R 1
C C17 0.4871(3) -0.1582(2) 0.8188(2) 0.0478(9) Uani d . 1
H H17 0.4526 -0.1498 0.8709 0.057 Uiso calc R 1
C C18 0.6664(3) -0.1750(2) 0.7673(3) 0.0486(9) Uani d . 1
H H18 0.7603 -0.1783 0.7824 0.058 Uiso calc R 1
C C19 0.5822(3) -0.1869(2) 0.6675(2) 0.0479(9) Uani d . 1
H H19 0.6193 -0.1976 0.6171 0.057 Uiso calc R 1
N N1 -0.3304(3) 0.3432(2) 0.0228(2) 0.0541(7) Uani d U 1
N N2 0.1138(2) -0.05444(17) 0.16271(18) 0.0397(6) Uani d . 1
N N3 0.6225(3) -0.15900(18) 0.8434(2) 0.0468(7) Uani d . 1
O O1 -0.04814(17) 0.13676(14) 0.07084(15) 0.0420(5) Uani d U 1
O O2 -0.26682(19) 0.11592(15) 0.05345(17) 0.0628(7) Uani d . 1
O O3 -0.2920(2) 0.31646(19) -0.04479(19) 0.0725(8) Uani d . 1
O O4 -0.4425(2) 0.3797(2) 0.00771(19) 0.0899(9) Uani d . 1
O O5 -0.18824(18) -0.06343(16) 0.00812(15) 0.0416(5) Uani d U 1
H H5A -0.2472 -0.0972 -0.0387 0.067(12) Uiso d R 1
H H5B -0.2266 -0.0099 0.0179 0.100(15) Uiso d R 1

loop_
_atom_site_aniso_label
_atom_site_aniso_U_11
_atom_site_aniso_U_22
_atom_site_aniso_U_33
_atom_site_aniso_U_12
_atom_site_aniso_U_13
_atom_site_aniso_U_23
Mn1 0.0327(3) 0.0374(4) 0.0292(4) 0.0020(3) 0.0102(3) -0.0005(3)
C1 0.0429(18) 0.039(2) 0.039(2) 0.0047(15) 0.0182(16) -0.0029(16)
C2 0.0373(18) 0.0410(19) 0.045(2) -0.0082(16) 0.0218(17) -0.0107(17)
C3 0.045(2) 0.053(2) 0.054(3) -0.0022(17) 0.0198(19) -0.0100(19)
C4 0.057(2) 0.071(3) 0.049(3) -0.013(2) 0.019(2) -0.016(2)
C5 0.075(3) 0.059(3) 0.066(3) -0.015(2) 0.040(2) -0.027(2)
C6 0.061(2) 0.045(2) 0.067(3) 0.0035(18) 0.034(2) -0.007(2)
C7 0.048(2) 0.041(2) 0.0541(18) -0.0016(17) 0.0292(14) -0.0074(18)
C8 0.064 0.046 0.037 -0.004 0.005 0.003
C9 0.066(2) 0.044(2) 0.036(2) -0.0051(17) 0.0048(18) 0.0042(16)
C10 0.064(2) 0.036(2) 0.033(2) -0.0057(18) -0.0001(19) 0.0041(16)
C11 0.044(2) 0.050(2) 0.050(3) 0.0060(16) 0.0063(19) 0.0102(18)
C12 0.046(2) 0.049(2) 0.046(2) 0.0084(17) 0.0188(18) 0.0080(17)
C13 0.0381(19) 0.064(2) 0.041(2) 0.0052(16) 0.0141(18) 0.0076(18)
C14 0.065(2) 0.072(3) 0.036(2) -0.002(2) 0.022(2) 0.0019(19)
C15 0.047(2) 0.0302(18) 0.035(2) -0.0017(15) 0.0047(17) 0.0037(15)
C16 0.0363(18) 0.055(2) 0.046(2) -0.0025(16) 0.0100(18) 0.0043(18)
C17 0.056(2) 0.050(2) 0.041(2) -0.0002(18) 0.0215(19) 0.0018(17)
C18 0.0334(18) 0.049(2) 0.059(3) 0.0018(15) 0.0108(19) 0.0020(19)
C19 0.058(2) 0.049(2) 0.042(2) 0.0005(17) 0.0243(19) -0.0032(17)
N1 0.061(2) 0.0518(19) 0.0561(18) 0.0032(16) 0.0285(15) -0.0010(16)
N2 0.0380(15) 0.0430(16) 0.0367(17) 0.0030(13) 0.0115(13) 0.0037(13)
N3 0.0455(17) 0.0454(17) 0.0414(19) 0.0014(13) 0.0058(14) 0.0005(14)
O1 0.0399(11) 0.0427(12) 0.0467(14) 0.0015(10) 0.0197(10) -0.0090(10)
O2 0.0422(13) 0.0600(16) 0.091(2) -0.0113(12) 0.0296(13) -0.0334(14)
O3 0.0723(16) 0.102(2) 0.0515(18) 0.0128(14) 0.0321(14) -0.0031(15)
O4 0.0756(18) 0.113(2) 0.080(2) 0.0456(16) 0.0265(16) 0.0038(17)
O5 0.0374(10) 0.0436(14) 0.0401(15) -0.0077(11) 0.0093(11) -0.0068(11)

loop_
_atom_type_symbol
_atom_type_description
_atom_type_scat_dispersion_real
_atom_type_scat_dispersion_imag
_atom_type_scat_source
C C 0.0033 0.0016 'International Tables Vol C Tables 4.2.6.8 and 6.1.1.4'
H H 0.0000 0.0000 'International Tables Vol C Tables 4.2.6.8 and 6.1.1.4'
N N 0.0061 0.0033 'International Tables Vol C Tables 4.2.6.8 and 6.1.1.4'
O O 0.0106 0.0060 'International Tables Vol C Tables 4.2.6.8 and 6.1.1.4'
Mn Mn 0.3368 0.7283 'International Tables Vol C Tables 4.2.6.8 and 6.1.1.4'

loop_
_geom_angle_atom_site_label_1
_geom_angle_atom_site_label_2
_geom_angle_atom_site_label_3
_geom_angle_site_symmetry_1
_geom_angle_site_symmetry_3
_geom_angle
_geom_angle_publ_flag
O5 Mn1 O5 3 . 180.00(13) ?
O5 Mn1 O1 3 3 86.42(7) ?
O5 Mn1 O1 . 3 93.58(7) ?
O5 Mn1 O1 3 . 93.58(7) ?
O5 Mn1 O1 . . 86.42(7) yes
O1 Mn1 O1 3 . 180.00(11) ?
O5 Mn1 N2 3 . 90.87(8) ?
O5 Mn1 N2 . . 89.13(8) yes
O1 Mn1 N2 3 . 93.92(8) ?
O1 Mn1 N2 . . 86.08(8) yes
O5 Mn1 N2 3 3 89.13(8) ?
O5 Mn1 N2 . 3 90.87(8) ?
O1 Mn1 N2 3 3 86.08(8) ?
O1 Mn1 N2 . 3 93.92(8) ?
N2 Mn1 N2 . 3 180.00(16) ?
O2 C1 O1 . . 126.5(3) ?
O2 C1 C2 . . 115.9(2) ?
O1 C1 C2 . . 117.5(3) ?
C3 C2 C7 . . 116.5(3) ?
C3 C2 C1 . . 119.2(3) ?
C7 C2 C1 . . 123.9(3) ?
C2 C3 C4 . . 121.8(3) ?
C2 C3 H3 . . 119.1 ?
C4 C3 H3 . . 119.1 ?
C5 C4 C3 . . 119.9(3) ?
C5 C4 H4 . . 120.1 ?
C3 C4 H4 . . 120.1 ?
C6 C5 C4 . . 119.7(3) ?
C6 C5 H5 . . 120.2 ?
C4 C5 H5 . . 120.2 ?
C7 C6 C5 . . 119.4(3) ?
C7 C6 H6 . . 120.3 ?
C5 C6 H6 . . 120.3 ?
C6 C7 C2 . . 122.8(3) ?
C6 C7 N1 . . 117.3(3) ?
C2 C7 N1 . . 119.8(3) ?
C9 C8 C10 . . 117.1(2) ?
C9 C8 H8A . . 107.9 ?
C10 C8 H8A . . 108.0 ?
C9 C8 H8B . . 108.1 ?
C10 C8 H8B . . 108.1 ?
H8A C8 H8B . . 107.3 ?
C8 C9 C15 . . 111.0(2) ?
C8 C9 H9A . . 109.4 ?
C15 C9 H9A . . 109.4 ?
C8 C9 H9B . . 109.4 ?
C15 C9 H9B . . 109.4 ?
H9A C9 H9B . . 108.0 ?
C11 C10 C14 . . 116.3(3) ?
C11 C10 C8 . . 122.2(3) ?
C14 C10 C8 . . 121.5(3) ?
C10 C11 C12 . . 120.5(3) ?
C10 C11 H11 . . 119.7 ?
C12 C11 H11 . . 119.7 ?
N2 C12 C11 . . 123.2(3) ?
N2 C12 H12 . . 118.4 ?
C11 C12 H12 . . 118.4 ?
N2 C13 C14 . . 124.3(3) ?
N2 C13 H13 . . 117.8 ?
C14 C13 H13 . . 117.8 ?
C13 C14 C10 . . 119.7(3) ?
C13 C14 H14 . . 120.2 ?
C10 C14 H14 . . 120.2 ?
C16 C15 C19 . . 116.5(3) ?
C16 C15 C9 . . 123.1(3) ?
C19 C15 C9 . . 120.2(3) ?
C15 C16 C17 . . 120.2(3) ?
C15 C16 H16 . . 119.9 ?
C17 C16 H16 . . 119.9 ?
N3 C17 C16 . . 123.5(3) ?
N3 C17 H17 . . 118.3 ?
C16 C17 H17 . . 118.3 ?
N3 C18 C19 . . 124.1(3) ?
N3 C18 H18 . . 117.9 ?
C19 C18 H18 . . 117.9 ?
C18 C19 C15 . . 119.7(3) ?
C18 C19 H19 . . 120.1 ?
C15 C19 H19 . . 120.1 ?
O3 N1 O4 . . 123.4(3) ?
O3 N1 C7 . . 118.3(3) ?
O4 N1 C7 . . 118.3(3) ?
C13 N2 C12 . . 115.9(3) ?
C13 N2 Mn1 . . 119.6(2) ?
C12 N2 Mn1 . . 123.4(2) ?
C18 N3 C17 . . 115.9(3) ?
C1 O1 Mn1 . . 130.28(19) ?
Mn1 O5 H5A . . 125.7 ?
Mn1 O5 H5B . . 100.1 ?
H5A O5 H5B . . 108.0 ?

loop_
_geom_bond_atom_site_label_1
_geom_bond_atom_site_label_2
_geom_bond_site_symmetry_2
_geom_bond_distance
_geom_bond_publ_flag
Mn1 O5 3 2.1822(17) ?
Mn1 O5 . 2.1822(17) yes
Mn1 O1 3 2.2100(18) ?
Mn1 O1 . 2.2100(18) yes
Mn1 N2 . 2.281(2) yes
Mn1 N2 3 2.281(2) ?
C1 O2 . 1.245(3) ?
C1 O1 . 1.253(3) ?
C1 C2 . 1.511(4) ?
C2 C3 . 1.374(4) ?
C2 C7 . 1.386(4) ?
C3 C4 . 1.382(4) ?
C3 H3 . 0.9300 ?
C4 C5 . 1.374(4) ?
C4 H4 . 0.9300 ?
C5 C6 . 1.370(4) ?
C5 H5 . 0.9300 ?
C6 C7 . 1.366(4) ?
C6 H6 . 0.9300 ?
C7 N1 . 1.466(4) ?
C8 C9 . 1.486(4) ?
C8 C10 . 1.500(4) ?
C8 H8A . 0.9700 ?
C8 H8B . 0.9700 ?
C9 C15 . 1.502(4) ?
C9 H9A . 0.9700 ?
C9 H9B . 0.9700 ?
C10 C11 . 1.360(4) ?
C10 C14 . 1.380(4) ?
C11 C12 . 1.378(4) ?
C11 H11 . 0.9300 ?
C12 N2 . 1.328(3) ?
C12 H12 . 0.9300 ?
C13 N2 . 1.322(3) ?
C13 C14 . 1.367(4) ?
C13 H13 . 0.9300 ?
C14 H14 . 0.9300 ?
C15 C16 . 1.363(4) ?
C15 C19 . 1.380(3) ?
C16 C17 . 1.374(4) ?
C16 H16 . 0.9300 ?
C17 N3 . 1.333(3) ?
C17 H17 . 0.9300 ?
C18 N3 . 1.320(4) ?
C18 C19 . 1.371(4) ?
C18 H18 . 0.9300 ?
C19 H19 . 0.9300 ?
N1 O3 . 1.207(3) ?
N1 O4 . 1.216(3) ?
O5 H5A . 0.8500 ?
O5 H5B . 0.8500 ?

loop_
_geom_hbond_atom_site_label_D
_geom_hbond_atom_site_label_H
_geom_hbond_atom_site_label_A
_geom_hbond_site_symmetry_A
_geom_hbond_distance_DH
_geom_hbond_distance_HA
_geom_hbond_distance_DA
_geom_hbond_angle_DHA
O5 H5B O2 . 0.85 1.83 2.666(3) 166.2
O5 H5A N3 1_454 0.85 1.91 2.756(3) 172.0
